data_4340565
loop_
_publ_author_name
'Langeslay, Ryan R.'
'Walensky, Justin R.'
'Ziller, Joseph W.'
'Evans, William J.'

_publ_section_title
;
 Reactivity of Organothorium Complexes with TEMPO.
;
_journal_issue 16
_journal_name_full 'Inorganic chemistry'
_journal_page_first 8455
_journal_page_last 8463
_journal_paper_doi 10.1021/ic501034b
_journal_volume 53
_journal_year 2014
_chemical_formula_sum 'C36 H72 N4 O4 Th'
_chemical_formula_weight 857.01
_chemical_name_systematic
; 
 ? 
;
_space_group_crystal_system orthorhombic
_space_group_IT_number 19
_space_group_name_Hall 'P 2ac 2ab'
_space_group_name_H-M_alt 'P 21 21 21'
_symmetry_space_group_name_Hall 'P 2ac 2ab'
_symmetry_space_group_name_H-M 'P 21 21 21'
_atom_sites_solution_hydrogens geom
_atom_sites_solution_primary direct
_atom_sites_solution_secondary difmap
_audit_creation_method SHELXL-2013
_cell_angle_alpha 90
_cell_angle_beta 90
_cell_angle_gamma 90
_cell_formula_units_Z 4
_cell_length_a 11.7106(6)
_cell_length_b 16.4966(9)
_cell_length_c 19.9885(11)
_cell_measurement_reflns_used 9255
_cell_measurement_temperature 143(2)
_cell_measurement_theta_max 28.11
_cell_measurement_theta_min 2.36
_cell_volume 3861.5(4)
_computing_cell_refinement 'Bruker SAINT 7.68a, 2009'
_computing_data_collection 'Bruker APEX2 2011.4-1, 2011'
_computing_data_reduction 'Bruker SAINT 7.68a, 2009'
_computing_molecular_graphics 'Bruker SHELXTL'
_computing_publication_material 'Bruker SHELXTL'
_computing_structure_refinement 'SHELXL-2013 (Sheldrick, 2013)'
_computing_structure_solution 'Bruker SHELXTL 2013/1'
_diffrn_ambient_temperature 143(2)
_diffrn_measured_fraction_theta_full 1.000
_diffrn_measured_fraction_theta_max 0.958
_diffrn_measurement_device_type 'Bruker SMART APEX II CCD'
_diffrn_measurement_method '\f and \w scans'
_diffrn_radiation_type MoK\a
_diffrn_radiation_wavelength 0.71073
_diffrn_reflns_av_R_equivalents 0.0259
_diffrn_reflns_av_unetI/netI 0.0212
_diffrn_reflns_Laue_measured_fraction_full 1.000
_diffrn_reflns_Laue_measured_fraction_max 0.958
_diffrn_reflns_limit_h_max 15
_diffrn_reflns_limit_h_min -15
_diffrn_reflns_limit_k_max 21
_diffrn_reflns_limit_k_min -21
_diffrn_reflns_limit_l_max 26
_diffrn_reflns_limit_l_min -25
_diffrn_reflns_number 45067
_diffrn_reflns_point_group_measured_fraction_full 1.000
_diffrn_reflns_point_group_measured_fraction_max 0.936
_diffrn_reflns_theta_full 25.242
_diffrn_reflns_theta_max 28.539
_diffrn_reflns_theta_min 1.601
_diffrn_source 'fine-focus sealed tube'
_exptl_absorpt_coefficient_mu 3.902
_exptl_absorpt_correction_T_max 0.5788
_exptl_absorpt_correction_T_min 0.4291
_exptl_absorpt_correction_type numerical
_exptl_absorpt_process_details 'Bruker SADABS 2012/1'
_exptl_crystal_colour colorless
_exptl_crystal_density_diffrn 1.474
_exptl_crystal_density_meas ?
_exptl_crystal_density_method not_measured
_exptl_crystal_description rectangle
_exptl_crystal_F_000 1752
_exptl_crystal_size_max 0.303
_exptl_crystal_size_mid 0.230
_exptl_crystal_size_min 0.189
_refine_diff_density_max 0.840
_refine_diff_density_min -0.473
_refine_diff_density_rms 0.068
_refine_ls_abs_structure_details
; 
 Flack x determined using 3515 quotients [(I+)-(I-)]/[(I+)+(I-)] 
 (Parsons and Flack (2004), Acta Cryst. A60, s61). 
;
_refine_ls_abs_structure_Flack 0.003(2)
_refine_ls_extinction_method none
_refine_ls_goodness_of_fit_ref 1.046
_refine_ls_hydrogen_treatment constr
_refine_ls_matrix_type full
_refine_ls_number_parameters 422
_refine_ls_number_reflns 9193
_refine_ls_number_restraints 0
_refine_ls_restrained_S_all 1.046
_refine_ls_R_factor_all 0.0208
_refine_ls_R_factor_gt 0.0172
_refine_ls_shift/su_max 0.004
_refine_ls_shift/su_mean 0.000
_refine_ls_structure_factor_coef Fsqd
_refine_ls_weighting_details 'w=1/[\s^2^(Fo^2^)+(0.0203P)^2^+0.0682P] where P=(Fo^2^+2Fc^2^)/3'
_refine_ls_weighting_scheme calc
_refine_ls_wR_factor_gt 0.0373
_refine_ls_wR_factor_ref 0.0381
_reflns_Friedel_coverage 0.767
_reflns_Friedel_fraction_full 1.000
_reflns_Friedel_fraction_max 0.909
_reflns_number_gt 8389
_reflns_number_total 9193
_reflns_threshold_expression 'I > 2\s(I)'
_cod_data_source_file ic501034b_si_002.cif
_cod_data_source_block rrl13
_cod_depositor_comments
;Adding full bibliography for 4340558--4340566.cif.

The following automatic conversions were performed:

'_exptl_crystal_density_meas' value 'not_measured' was changed to '?'
- the value is perceived as not measured.

Automatic conversion script
Id: cif_fix_values 3008 2015-01-20 13:52:24Z robertas 
;
_cod_database_code 4340565
_shelx_space_group_comment
; 
The symmetry employed for this shelxl refinement is uniquely defined 
by the following loop, which should always be used as a source of 
symmetry information in preference to the above space-group names. 
They are only intended as comments. 
;
_shelx_estimated_absorpt_t_min 0.384
_shelx_estimated_absorpt_t_max 0.526
_shelxl_version_number 2013-3

loop_
_space_group_symop_operation_xyz
'x, y, z'
'-x+1/2, -y, z+1/2'
'-x, y+1/2, -z+1/2'
'x+1/2, -y+1/2, -z'

loop_
_atom_site_label
_atom_site_type_symbol
_atom_site_fract_x
_atom_site_fract_y
_atom_site_fract_z
_atom_site_U_iso_or_equiv
_atom_site_adp_type
_atom_site_occupancy
_atom_site_site_symmetry_order
_atom_site_calc_flag
_atom_site_refinement_flags_posn
_atom_site_refinement_flags_adp
Th1 Th 0.84291(2) 0.24948(2) 0.19733(2) 0.01253(3) Uani 1 1 d . .
O1 O 0.82748(18) 0.38335(13) 0.17332(10) 0.0154(5) Uani 1 1 d . .
O2 O 1.01089(18) 0.20981(13) 0.15421(10) 0.0163(5) Uani 1 1 d . .
O3 O 0.79331(17) 0.25236(17) 0.30203(8) 0.0189(4) Uani 1 1 d . .
O4 O 0.74359(19) 0.15185(14) 0.15419(12) 0.0179(5) Uani 1 1 d . .
N1 N 0.7542(2) 0.35820(16) 0.11897(13) 0.0149(6) Uani 1 1 d . .
N2 N 1.0600(2) 0.21753(16) 0.22050(13) 0.0142(5) Uani 1 1 d . .
N3 N 0.7962(2) 0.2402(2) 0.37370(11) 0.0148(6) Uani 1 1 d . .
N4 N 0.6650(3) 0.10288(16) 0.11594(13) 0.0150(6) Uani 1 1 d . .
C1 C 0.6328(3) 0.3845(2) 0.13366(17) 0.0176(8) Uani 1 1 d . .
C2 C 0.5587(3) 0.3604(2) 0.07375(17) 0.0271(8) Uani 1 1 d . .
H2A H 0.5563 0.3005 0.0706 0.032 Uiso 1 1 calc R U
H2B H 0.4797 0.3797 0.0814 0.032 Uiso 1 1 calc R U
C3 C 0.6021(3) 0.3946(3) 0.00791(18) 0.0313(9) Uani 1 1 d . .
H3A H 0.5523 0.3766 -0.0293 0.038 Uiso 1 1 calc R U
H3B H 0.6008 0.4546 0.0094 0.038 Uiso 1 1 calc R U
C4 C 0.7233(3) 0.3648(2) -0.00332(17) 0.0239(9) Uani 1 1 d . .
H4A H 0.7527 0.3887 -0.0454 0.029 Uiso 1 1 calc R U
H4B H 0.7218 0.3052 -0.0091 0.029 Uiso 1 1 calc R U
C5 C 0.8056(3) 0.38578(19) 0.05353(16) 0.0162(7) Uani 1 1 d . .
C6 C 0.6197(4) 0.4742(2) 0.1513(2) 0.0265(9) Uani 1 1 d . .
H6A H 0.6752 0.4888 0.1859 0.040 Uiso 1 1 calc R U
H6B H 0.5422 0.4842 0.1679 0.040 Uiso 1 1 calc R U
H6C H 0.6332 0.5072 0.1113 0.040 Uiso 1 1 calc R U
C7 C 0.5936(3) 0.3352(2) 0.19391(17) 0.0230(7) Uani 1 1 d . .
H7A H 0.6405 0.3492 0.2328 0.035 Uiso 1 1 calc R U
H7B H 0.6016 0.2773 0.1841 0.035 Uiso 1 1 calc R U
H7C H 0.5134 0.3475 0.2035 0.035 Uiso 1 1 calc R U
C8 C 0.9151(3) 0.3378(2) 0.04281(16) 0.0209(7) Uani 1 1 d . .
H8A H 0.8994 0.2798 0.0486 0.031 Uiso 1 1 calc R U
H8B H 0.9725 0.3550 0.0755 0.031 Uiso 1 1 calc R U
H8C H 0.9438 0.3475 -0.0025 0.031 Uiso 1 1 calc R U
C9 C 0.8376(4) 0.47604(19) 0.05272(17) 0.0210(7) Uani 1 1 d . .
H9A H 0.8818 0.4891 0.0929 0.031 Uiso 1 1 calc R U
H9B H 0.7679 0.5089 0.0518 0.031 Uiso 1 1 calc R U
H9C H 0.8835 0.4877 0.0129 0.031 Uiso 1 1 calc R U
C10 C 1.0858(3) 0.13334(19) 0.24683(17) 0.0164(7) Uani 1 1 d . .
C11 C 1.1518(3) 0.1411(2) 0.31234(15) 0.0191(7) Uani 1 1 d . .
H11A H 1.1014 0.1656 0.3466 0.023 Uiso 1 1 calc R U
H11B H 1.1736 0.0864 0.3281 0.023 Uiso 1 1 calc R U
C12 C 1.2586(3) 0.1925(2) 0.30549(18) 0.0214(7) Uani 1 1 d . .
H12A H 1.2990 0.1955 0.3489 0.026 Uiso 1 1 calc R U
H12B H 1.3108 0.1681 0.2721 0.026 Uiso 1 1 calc R U
C13 C 1.2233(3) 0.2763(2) 0.28330(16) 0.0197(7) Uani 1 1 d . .
H13A H 1.2924 0.3104 0.2788 0.024 Uiso 1 1 calc R U
H13B H 1.1746 0.3008 0.3184 0.024 Uiso 1 1 calc R U
C14 C 1.1579(3) 0.27728(19) 0.21671(16) 0.0174(7) Uani 1 1 d . .
C15 C 1.1486(3) 0.0789(2) 0.19692(17) 0.0224(7) Uani 1 1 d . .
H15A H 1.2285 0.0961 0.1936 0.034 Uiso 1 1 calc R U
H15B H 1.1122 0.0833 0.1529 0.034 Uiso 1 1 calc R U
H15C H 1.1453 0.0226 0.2123 0.034 Uiso 1 1 calc R U
C16 C 0.9706(3) 0.09427(19) 0.26304(17) 0.0224(7) Uani 1 1 d . .
H16A H 0.9278 0.1295 0.2935 0.034 Uiso 1 1 calc R U
H16B H 0.9833 0.0416 0.2844 0.034 Uiso 1 1 calc R U
H16C H 0.9271 0.0867 0.2216 0.034 Uiso 1 1 calc R U
C17 C 1.2387(3) 0.2602(3) 0.15818(15) 0.0239(8) Uani 1 1 d . .
H17A H 1.1945 0.2565 0.1166 0.036 Uiso 1 1 calc R U
H17B H 1.2788 0.2090 0.1660 0.036 Uiso 1 1 calc R U
H17C H 1.2944 0.3043 0.1544 0.036 Uiso 1 1 calc R U
C18 C 1.1058(3) 0.36122(19) 0.20738(19) 0.0215(7) Uani 1 1 d . .
H18A H 1.0644 0.3631 0.1648 0.032 Uiso 1 1 calc R U
H18B H 1.1667 0.4020 0.2071 0.032 Uiso 1 1 calc R U
H18C H 1.0529 0.3725 0.2442 0.032 Uiso 1 1 calc R U
C19 C 0.8247(3) 0.32098(19) 0.40495(17) 0.0207(7) Uani 1 1 d . .
C20 C 0.8221(3) 0.3079(2) 0.48127(17) 0.0262(8) Uani 1 1 d . .
H20A H 0.8854 0.2712 0.4939 0.031 Uiso 1 1 calc R U
H20B H 0.8352 0.3606 0.5038 0.031 Uiso 1 1 calc R U
C21 C 0.7110(3) 0.2725(2) 0.50622(17) 0.0289(9) Uani 1 1 d . .
H21A H 0.7149 0.2638 0.5552 0.035 Uiso 1 1 calc R U
H21B H 0.6473 0.3102 0.4967 0.035 Uiso 1 1 calc R U
C22 C 0.6913(3) 0.1927(2) 0.47101(17) 0.0261(8) Uani 1 1 d . .
H22A H 0.6178 0.1698 0.4864 0.031 Uiso 1 1 calc R U
H22B H 0.7525 0.1545 0.4841 0.031 Uiso 1 1 calc R U
C23 C 0.6890(3) 0.1994(2) 0.39461(16) 0.0199(7) Uani 1 1 d . .
C24 C 0.9461(3) 0.3407(2) 0.38467(19) 0.0321(9) Uani 1 1 d . .
H24A H 0.9483 0.3538 0.3369 0.048 Uiso 1 1 calc R U
H24B H 0.9952 0.2938 0.3935 0.048 Uiso 1 1 calc R U
H24C H 0.9734 0.3873 0.4105 0.048 Uiso 1 1 calc R U
C25 C 0.7473(4) 0.3918(2) 0.38541(19) 0.0268(9) Uani 1 1 d . .
H25A H 0.7381 0.3929 0.3367 0.040 Uiso 1 1 calc R U
H25B H 0.7817 0.4428 0.4004 0.040 Uiso 1 1 calc R U
H25C H 0.6724 0.3850 0.4066 0.040 Uiso 1 1 calc R U
C26 C 0.6962(4) 0.1133(2) 0.36582(18) 0.0282(9) Uani 1 1 d . .
H26A H 0.7696 0.0890 0.3781 0.042 Uiso 1 1 calc R U
H26B H 0.6897 0.1157 0.3170 0.042 Uiso 1 1 calc R U
H26C H 0.6339 0.0804 0.3840 0.042 Uiso 1 1 calc R U
C27 C 0.5771(3) 0.2383(3) 0.37072(17) 0.0279(9) Uani 1 1 d . .
H27A H 0.5618 0.2872 0.3970 0.042 Uiso 1 1 calc R U
H27B H 0.5143 0.1998 0.3766 0.042 Uiso 1 1 calc R U
H27C H 0.5839 0.2527 0.3233 0.042 Uiso 1 1 calc R U
C28 C 0.5992(3) 0.0514(2) 0.16313(17) 0.0165(8) Uani 1 1 d . .
C29 C 0.5196(3) -0.0032(2) 0.12202(16) 0.0210(7) Uani 1 1 d . .
H29A H 0.4801 -0.0411 0.1526 0.025 Uiso 1 1 calc R U
H29B H 0.4608 0.0309 0.1003 0.025 Uiso 1 1 calc R U
C30 C 0.5817(3) -0.0519(2) 0.06859(16) 0.0224(7) Uani 1 1 d . .
H30A H 0.5262 -0.0835 0.0419 0.027 Uiso 1 1 calc R U
H30B H 0.6359 -0.0901 0.0897 0.027 Uiso 1 1 calc R U
C31 C 0.6458(3) 0.0072(2) 0.02376(16) 0.0209(7) Uani 1 1 d . .
H31A H 0.5897 0.0421 0.0004 0.025 Uiso 1 1 calc R U
H31B H 0.6879 -0.0239 -0.0107 0.025 Uiso 1 1 calc R U
C32 C 0.7304(3) 0.06124(19) 0.06188(16) 0.0172(7) Uani 1 1 d . .
C33 C 0.5232(3) 0.1088(2) 0.20379(17) 0.0211(7) Uani 1 1 d . .
H33A H 0.4810 0.1444 0.1733 0.032 Uiso 1 1 calc R U
H33B H 0.5709 0.1417 0.2336 0.032 Uiso 1 1 calc R U
H33C H 0.4691 0.0770 0.2305 0.032 Uiso 1 1 calc R U
C34 C 0.6710(3) -0.0004(2) 0.21118(16) 0.0215(7) Uani 1 1 d . .
H34A H 0.7359 0.0315 0.2274 0.032 Uiso 1 1 calc R U
H34B H 0.6991 -0.0485 0.1876 0.032 Uiso 1 1 calc R U
H34C H 0.6238 -0.0172 0.2492 0.032 Uiso 1 1 calc R U
C35 C 0.8362(3) 0.0131(2) 0.08338(18) 0.0242(8) Uani 1 1 d . .
H35A H 0.8817 0.0457 0.1146 0.036 Uiso 1 1 calc R U
H35B H 0.8823 0.0000 0.0439 0.036 Uiso 1 1 calc R U
H35C H 0.8123 -0.0372 0.1054 0.036 Uiso 1 1 calc R U
C36 C 0.7688(4) 0.1276(2) 0.0139(2) 0.0271(9) Uani 1 1 d . .
H36A H 0.8301 0.1593 0.0346 0.041 Uiso 1 1 calc R U
H36B H 0.7042 0.1632 0.0037 0.041 Uiso 1 1 calc R U
H36C H 0.7969 0.1029 -0.0276 0.041 Uiso 1 1 calc R U

loop_
_atom_site_aniso_label
_atom_site_aniso_U_11
_atom_site_aniso_U_22
_atom_site_aniso_U_33
_atom_site_aniso_U_23
_atom_site_aniso_U_13
_atom_site_aniso_U_12
Th1 0.01227(5) 0.01371(5) 0.01160(5) 0.00019(9) -0.00064(4) -0.00002(9)
O1 0.0154(12) 0.0186(11) 0.0121(10) -0.0023(9) -0.0039(9) -0.0022(9)
O2 0.0171(12) 0.0208(11) 0.0111(10) -0.0011(9) -0.0035(9) -0.0001(9)
O3 0.0219(10) 0.0226(10) 0.0123(9) -0.0029(17) 0.0004(7) 0.0028(14)
O4 0.0153(12) 0.0177(12) 0.0208(12) -0.0030(10) -0.0029(10) -0.0031(9)
N1 0.0157(14) 0.0165(14) 0.0124(13) 0.0025(11) -0.0049(12) -0.0009(11)
N2 0.0135(14) 0.0170(12) 0.0120(12) 0.0017(10) -0.0021(10) 0.0003(10)
N3 0.0191(11) 0.0158(16) 0.0094(10) -0.0009(12) 0.0004(9) 0.0017(13)
N4 0.0136(15) 0.0158(13) 0.0156(14) -0.0032(11) 0.0002(12) -0.0032(12)
C1 0.0128(19) 0.0215(18) 0.0186(18) 0.0045(14) -0.0002(13) 0.0036(14)
C2 0.0182(18) 0.037(2) 0.026(2) 0.0047(16) -0.0078(14) -0.0021(15)
C3 0.028(2) 0.044(2) 0.022(2) 0.0049(17) -0.0108(17) -0.0003(18)
C4 0.033(2) 0.0238(19) 0.0148(18) 0.0000(15) -0.0062(16) 0.0021(17)
C5 0.0207(17) 0.0174(16) 0.0104(15) 0.0005(13) -0.0006(13) -0.0001(13)
C6 0.025(2) 0.023(2) 0.032(2) 0.0011(17) 0.0057(17) 0.0056(16)
C7 0.0161(17) 0.0301(19) 0.0228(18) 0.0045(16) 0.0004(14) 0.0020(14)
C8 0.0266(19) 0.0209(17) 0.0153(16) 0.0007(13) 0.0018(14) 0.0033(14)
C9 0.0255(19) 0.0201(17) 0.0174(17) 0.0005(14) 0.0048(17) 0.0030(15)
C10 0.0176(17) 0.0151(16) 0.0166(17) 0.0010(14) -0.0018(14) 0.0049(13)
C11 0.0199(17) 0.0235(17) 0.0139(15) 0.0024(13) -0.0019(14) 0.0048(14)
C12 0.0168(17) 0.0290(18) 0.0185(17) -0.0029(15) -0.0029(14) 0.0052(14)
C13 0.0159(17) 0.0251(18) 0.0181(16) -0.0046(12) -0.0038(13) -0.0008(13)
C14 0.0162(16) 0.0178(14) 0.0182(15) -0.0007(12) -0.0034(13) -0.0024(12)
C15 0.0233(18) 0.0205(17) 0.0232(17) -0.0043(14) -0.0046(16) 0.0055(14)
C16 0.0227(18) 0.0175(16) 0.0270(18) 0.0049(14) -0.0010(15) 0.0005(15)
C17 0.0187(15) 0.030(2) 0.0228(15) 0.0010(18) 0.0031(12) -0.0042(17)
C18 0.0213(18) 0.0172(17) 0.026(2) 0.0000(15) -0.0042(16) -0.0023(14)
C19 0.0211(18) 0.0214(17) 0.0197(16) -0.0028(14) -0.0010(14) 0.0020(13)
C20 0.033(2) 0.0292(18) 0.0167(17) -0.0063(15) -0.0079(15) 0.0019(16)
C21 0.040(2) 0.033(2) 0.0135(16) -0.0009(14) 0.0011(15) 0.0043(16)
C22 0.034(2) 0.0274(19) 0.0171(18) 0.0046(15) 0.0056(15) -0.0004(16)
C23 0.0249(18) 0.0214(17) 0.0133(16) 0.0003(13) -0.0001(13) -0.0012(14)
C24 0.025(2) 0.040(2) 0.032(2) -0.0088(18) 0.0019(16) -0.0039(17)
C25 0.035(2) 0.0210(19) 0.024(2) 0.0022(16) 0.0047(17) 0.0051(17)
C26 0.040(3) 0.0235(19) 0.0208(19) -0.0013(15) 0.0016(17) -0.0068(18)
C27 0.0177(15) 0.039(3) 0.0275(17) 0.0001(18) 0.0008(12) -0.0024(18)
C28 0.0167(18) 0.0162(17) 0.0166(17) -0.0005(14) -0.0022(14) -0.0014(14)
C29 0.0187(17) 0.0210(17) 0.0231(17) 0.0009(14) 0.0002(14) -0.0072(14)
C30 0.0238(18) 0.0204(17) 0.0230(18) -0.0032(14) -0.0018(14) -0.0054(14)
C31 0.0225(18) 0.0207(17) 0.0195(17) -0.0043(14) 0.0006(14) -0.0008(14)
C32 0.0174(17) 0.0162(16) 0.0179(16) -0.0030(13) 0.0022(13) -0.0004(13)
C33 0.0171(16) 0.0252(17) 0.0211(17) -0.0005(14) 0.0042(14) 0.0001(14)
C34 0.0242(18) 0.0189(16) 0.0213(17) 0.0022(13) 0.0003(14) 0.0019(14)
C35 0.0184(17) 0.0262(18) 0.028(2) -0.0038(16) 0.0024(18) 0.0060(15)
C36 0.031(2) 0.024(2) 0.026(2) -0.0013(17) 0.0110(19) -0.0056(18)

loop_
_atom_type_symbol
_atom_type_description
_atom_type_scat_dispersion_real
_atom_type_scat_dispersion_imag
_atom_type_scat_source
C C 0.0033 0.0016 'International Tables Vol C Tables 4.2.6.8 and 6.1.1.4'
H H 0.0000 0.0000 'International Tables Vol C Tables 4.2.6.8 and 6.1.1.4'
N N 0.0061 0.0033 'International Tables Vol C Tables 4.2.6.8 and 6.1.1.4'
O O 0.0106 0.0060 'International Tables Vol C Tables 4.2.6.8 and 6.1.1.4'
Th Th -7.2400 8.8979 'International Tables Vol C Tables 4.2.6.8 and 6.1.1.4'

loop_
_geom_angle_atom_site_label_1
_geom_angle_atom_site_label_2
_geom_angle_atom_site_label_3
_geom_angle
O4 Th1 O3 104.85(9)
O4 Th1 O2 95.80(8)
O3 Th1 O2 127.62(8)
O4 Th1 O1 126.68(8)
O3 Th1 O1 99.28(9)
O2 Th1 O1 105.81(8)
O4 Th1 N1 93.36(8)
O3 Th1 N1 117.31(9)
O2 Th1 N1 108.67(8)
O1 Th1 N1 33.70(7)
O4 Th1 N2 116.04(8)
O3 Th1 N2 95.33(8)
O2 Th1 N2 33.34(7)
O1 Th1 N2 107.98(8)
N1 Th1 N2 129.00(8)
N1 O1 Th1 85.80(14)
N2 O2 Th1 88.33(14)
N3 O3 Th1 160.84(18)
N4 O4 Th1 165.78(19)
O1 N1 C5 109.1(2)
O1 N1 C1 109.2(2)
C5 N1 C1 117.1(2)
O1 N1 Th1 60.50(12)
C5 N1 Th1 124.82(19)
C1 N1 Th1 117.1(2)
O2 N2 C14 108.2(2)
O2 N2 C10 108.4(2)
C14 N2 C10 117.5(2)
O2 N2 Th1 58.33(12)
C14 N2 Th1 126.26(18)
C10 N2 Th1 115.91(18)
O3 N3 C23 108.8(2)
O3 N3 C19 107.0(3)
C23 N3 C19 118.1(2)
O4 N4 C28 108.3(2)
O4 N4 C32 108.3(3)
C28 N4 C32 117.6(3)
N1 C1 C7 106.5(3)
N1 C1 C6 114.6(3)
C7 C1 C6 107.7(3)
N1 C1 C2 107.8(3)
C7 C1 C2 108.0(3)
C6 C1 C2 112.0(3)
C3 C2 C1 113.0(3)
C4 C3 C2 108.6(3)
C3 C4 C5 114.0(3)
N1 C5 C8 107.5(2)
N1 C5 C4 108.9(3)
C8 C5 C4 108.0(3)
N1 C5 C9 113.5(3)
C8 C5 C9 107.3(3)
C4 C5 C9 111.4(3)
N2 C10 C11 108.8(3)
N2 C10 C16 106.5(2)
C11 C10 C16 107.5(3)
N2 C10 C15 114.0(3)
C11 C10 C15 111.5(3)
C16 C10 C15 108.3(3)
C12 C11 C10 112.8(3)
C13 C12 C11 108.2(3)
C12 C13 C14 113.6(3)
N2 C14 C18 107.1(3)
N2 C14 C17 112.7(3)
C18 C14 C17 108.7(3)
N2 C14 C13 109.1(3)
C18 C14 C13 108.3(3)
C17 C14 C13 110.7(3)
N3 C19 C24 106.7(3)
N3 C19 C25 115.9(3)
C24 C19 C25 109.0(3)
N3 C19 C20 106.4(3)
C24 C19 C20 108.3(3)
C25 C19 C20 110.4(3)
C21 C20 C19 113.4(3)
C22 C21 C20 108.4(3)
C21 C22 C23 113.9(3)
N3 C23 C22 107.4(3)
N3 C23 C26 105.5(3)
C22 C23 C26 107.8(3)
N3 C23 C27 116.4(3)
C22 C23 C27 110.8(3)
C26 C23 C27 108.5(3)
N4 C28 C33 106.5(3)
N4 C28 C29 108.1(3)
C33 C28 C29 107.1(3)
N4 C28 C34 115.5(3)
C33 C28 C34 109.3(3)
C29 C28 C34 109.9(3)
C30 C29 C28 113.3(3)
C29 C30 C31 108.1(3)
C30 C31 C32 113.4(3)
N4 C32 C36 106.1(3)
N4 C32 C35 116.8(3)
C36 C32 C35 108.0(3)
N4 C32 C31 107.2(3)
C36 C32 C31 107.2(3)
C35 C32 C31 111.1(3)

loop_
_geom_bond_atom_site_label_1
_geom_bond_atom_site_label_2
_geom_bond_distance
Th1 O4 2.166(2)
Th1 O3 2.1725(17)
Th1 O2 2.245(2)
Th1 O1 2.267(2)
Th1 N1 2.598(3)
Th1 N2 2.637(3)
O1 N1 1.445(3)
O2 N2 1.450(3)
O3 N3 1.447(3)
O4 N4 1.444(3)
N1 C5 1.510(4)
N1 C1 1.515(4)
N2 C14 1.515(4)
N2 C10 1.516(4)
N3 C23 1.484(4)
N3 C19 1.509(4)
N4 C28 1.485(4)
N4 C32 1.492(4)
C1 C7 1.524(5)
C1 C6 1.530(5)
C1 C2 1.531(5)
C2 C3 1.520(5)
C3 C4 1.520(5)
C4 C5 1.529(4)
C5 C8 1.523(4)
C5 C9 1.536(4)
C10 C11 1.526(4)
C10 C16 1.530(5)
C10 C15 1.530(4)
C11 C12 1.517(5)
C12 C13 1.510(5)
C13 C14 1.535(4)
C14 C18 1.525(4)
C14 C17 1.530(4)
C19 C24 1.514(5)
C19 C25 1.529(5)
C19 C20 1.541(5)
C20 C21 1.511(5)
C21 C22 1.509(5)
C22 C23 1.531(4)
C23 C26 1.535(5)
C23 C27 1.535(5)
C28 C33 1.532(5)
C28 C29 1.534(4)
C28 C34 1.536(4)
C29 C30 1.521(5)
C30 C31 1.521(4)
C31 C32 1.536(4)
C32 C36 1.524(5)
C32 C35 1.533(5)
